data_2105947
loop_
_publ_author_name
'Merkens, Carina'
'Truong, Khai-Nghi'
'Englert, Ulli'

_publ_section_title
;
 3-(4-Pyridyl)-acetylacetone -- a fully featured substituted pyridine and
 a flexible linker for complex materials
;
_journal_coeditor_code BM5063
_journal_issue 4
_journal_name_full 'Acta Crystallographica Section B'
_journal_page_first 705
_journal_page_last 713
_journal_paper_doi 10.1107/S2052520614006210
_journal_volume 70
_journal_year 2014
_chemical_formula_moiety 'C10 H11 Cd I2 N O2'
_chemical_formula_sum 'C10 H11 Cd I2 N O2'
_chemical_formula_weight 543.41
_chemical_name_common 3a
_space_group_crystal_system orthorhombic
_space_group_IT_number 61
_space_group_name_Hall '-P 2ac 2ab'
_space_group_name_H-M_alt 'P b c a'
_symmetry_space_group_name_Hall '-P 2ac 2ab'
_symmetry_space_group_name_H-M 'P b c a'
_atom_sites_solution_hydrogens mixed
_atom_sites_solution_primary heavy
_audit_creation_method SHELXL-2013
_cell_angle_alpha 90
_cell_angle_beta 90
_cell_angle_gamma 90
_cell_formula_units_Z 8
_cell_length_a 7.1002(9)
_cell_length_b 14.3490(18)
_cell_length_c 27.540(4)
_cell_measurement_reflns_used 7521
_cell_measurement_temperature 100(2)
_cell_measurement_theta_max 28.27
_cell_measurement_theta_min 2.84
_cell_volume 2805.8(6)
_computing_cell_refinement 'Bruker SAINT 2009'
_computing_data_collection 'Bruker SAMRT'
_computing_data_reduction 'Bruker SAINT 2009'
_computing_structure_refinement 'SHELXL-2013 (Sheldrick, 2013)'
_computing_structure_solution SHELXS-97
_diffrn_ambient_temperature 100(2)
_diffrn_measured_fraction_theta_full 0.999
_diffrn_measured_fraction_theta_max 0.954
_diffrn_measurement_device_type 'CCD area detector'
_diffrn_measurement_method 'omegas scans'
_diffrn_radiation_type MoK\a
_diffrn_radiation_wavelength 0.71073
_diffrn_reflns_av_R_equivalents 0.0469
_diffrn_reflns_limit_h_max 9
_diffrn_reflns_limit_h_min -9
_diffrn_reflns_limit_k_max 20
_diffrn_reflns_limit_k_min -20
_diffrn_reflns_limit_l_max 37
_diffrn_reflns_limit_l_min -38
_diffrn_reflns_number 39565
_diffrn_reflns_theta_full 27.500
_diffrn_reflns_theta_max 30.915
_diffrn_reflns_theta_min 2.839
_exptl_absorpt_coefficient_mu 5.944
_exptl_absorpt_correction_T_max 0.7461
_exptl_absorpt_correction_T_min 0.4739
_exptl_absorpt_correction_type multi-scan
_exptl_absorpt_process_details SADABS
_exptl_crystal_colour colorless
_exptl_crystal_density_diffrn 2.573
_exptl_crystal_description rod
_exptl_crystal_F_000 1984
_exptl_crystal_size_max 0.270
_exptl_crystal_size_mid 0.070
_exptl_crystal_size_min 0.030
_refine_diff_density_max 0.693
_refine_diff_density_min -0.592
_refine_ls_extinction_method none
_refine_ls_goodness_of_fit_ref 1.110
_refine_ls_hydrogen_treatment constr
_refine_ls_matrix_type full
_refine_ls_number_parameters 147
_refine_ls_number_reflns 4234
_refine_ls_number_restraints 0
_refine_ls_restrained_S_all 1.110
_refine_ls_R_factor_all 0.0310
_refine_ls_R_factor_gt 0.0244
_refine_ls_shift/su_max 0.001
_refine_ls_shift/su_mean 0.000
_refine_ls_structure_factor_coef Fsqd
_refine_ls_weighting_details
;
 w=1/[\s^2^(Fo^2^)+(0.0191P)^2^+2.0764P]
 where P=(Fo^2^+2Fc^2^)/3
;
_refine_ls_weighting_scheme calc
_refine_ls_wR_factor_gt 0.0492
_refine_ls_wR_factor_ref 0.0513
_reflns_number_gt 3748
_reflns_number_total 4234
_reflns_threshold_expression 'I > 2\s(I)'
_cod_data_source_file bm5063sup1.cif
_cod_data_source_block 3a
_cod_original_cell_volume 2805.7(6)
_cod_database_code 2105947
_cod_database_fobs_code 2105947
_shelx_space_group_comment
;
The symmetry employed for this shelxl refinement is uniquely defined
by the following loop, which should always be used as a source of
symmetry information in preference to the above space-group names.
They are only intended as comments.
;
_shelx_estimated_absorpt_t_min 0.297
_shelx_estimated_absorpt_t_max 0.842
_shelxl_version_number 20.13

loop_
_space_group_symop_operation_xyz
'x, y, z'
'-x+1/2, -y, z+1/2'
'-x, y+1/2, -z+1/2'
'x+1/2, -y+1/2, -z'
'-x, -y, -z'
'x-1/2, y, -z-1/2'
'x, -y-1/2, z-1/2'
'-x-1/2, y-1/2, z'

loop_
_atom_site_type_symbol
_atom_site_label
_atom_site_fract_x
_atom_site_fract_y
_atom_site_fract_z
_atom_site_U_iso_or_equiv
_atom_site_adp_type
_atom_site_calc_flag
_atom_site_occupancy
Cd Cd1 0.69629(3) 0.49466(2) 0.21095(2) 0.01580(5) Uani d 1
I I1 0.57192(2) 0.44443(2) 0.30413(2) 0.01675(5) Uani d 1
I I2 0.55761(3) 0.66218(2) 0.18766(2) 0.02204(5) Uani d 1
O O1 -0.0032(3) 0.14714(17) 0.02937(8) 0.0315(5) Uani d 1
O O2 0.2705(4) 0.04421(15) 0.03192(8) 0.0288(5) Uani d 1
H H2A 0.1606 0.0785 0.0273 0.035 Uiso d 1
N N1 0.5538(3) 0.38827(16) 0.16261(9) 0.0171(5) Uani d 1
C C1 -0.0167(5) 0.2973(2) 0.06472(12) 0.0292(7) Uani d 1
H H1A -0.0018 0.3130 0.0991 0.044 Uiso calc 1
H H1B -0.1508 0.2896 0.0573 0.044 Uiso calc 1
H H1C 0.0357 0.3475 0.0447 0.044 Uiso calc 1
C C2 0.0851(4) 0.2083(2) 0.05408(11) 0.0237(6) Uani d 1
C C3 0.2730(4) 0.1909(2) 0.07071(10) 0.0204(6) Uani d 1
C C4 0.3580(5) 0.1074(2) 0.05812(10) 0.0220(6) Uani d 1
C C5 0.5572(5) 0.0814(2) 0.07039(12) 0.0267(7) Uani d 1
H H5A 0.6217 0.1353 0.0845 0.040 Uiso calc 1
H H5B 0.6230 0.0618 0.0408 0.040 Uiso calc 1
H H5C 0.5569 0.0300 0.0938 0.040 Uiso calc 1
C C6 0.3708(4) 0.25965(19) 0.10214(10) 0.0164(5) Uani d 1
C C7 0.4242(4) 0.23656(19) 0.14947(10) 0.0166(5) Uani d 1
H H7 0.3983 0.1762 0.1620 0.020 Uiso calc 1
C C8 0.5147(4) 0.30172(19) 0.17803(10) 0.0166(5) Uani d 1
H H8 0.5509 0.2845 0.2100 0.020 Uiso calc 1
C C9 0.5022(4) 0.4111(2) 0.11701(10) 0.0189(6) Uani d 1
H H9 0.5287 0.4723 0.1057 0.023 Uiso calc 1
C C10 0.4126(4) 0.3497(2) 0.08606(10) 0.0196(6) Uani d 1
H H10 0.3796 0.3686 0.0541 0.024 Uiso calc 1

loop_
_atom_site_aniso_label
_atom_site_aniso_U_11
_atom_site_aniso_U_22
_atom_site_aniso_U_33
_atom_site_aniso_U_12
_atom_site_aniso_U_13
_atom_site_aniso_U_23
Cd1 0.01426(10) 0.01552(10) 0.01762(10) 0.00023(7) 0.00036(7) -0.00089(7)
I1 0.01327(9) 0.02015(9) 0.01684(9) 0.00166(7) -0.00018(7) 0.00260(6)
I2 0.01971(10) 0.01640(9) 0.03001(11) 0.00180(7) -0.00241(8) 0.00231(7)
O1 0.0297(13) 0.0426(14) 0.0223(11) -0.0082(11) -0.0041(10) -0.0091(10)
O2 0.0389(14) 0.0226(11) 0.0248(11) -0.0087(10) 0.0041(10) -0.0083(9)
N1 0.0154(12) 0.0163(11) 0.0197(11) 0.0020(9) 0.0012(9) -0.0018(9)
C1 0.0275(17) 0.0362(18) 0.0239(16) 0.0031(15) -0.0097(13) 0.0005(13)
C2 0.0250(16) 0.0302(16) 0.0159(13) -0.0052(13) -0.0012(12) -0.0013(12)
C3 0.0247(15) 0.0214(14) 0.0150(13) -0.0050(12) 0.0009(11) -0.0020(11)
C4 0.0297(16) 0.0225(14) 0.0139(13) -0.0064(13) 0.0041(12) -0.0016(11)
C5 0.0353(19) 0.0216(15) 0.0234(15) 0.0016(13) 0.0058(14) -0.0038(12)
C6 0.0165(13) 0.0166(12) 0.0162(13) 0.0005(11) 0.0034(10) -0.0026(10)
C7 0.0174(13) 0.0140(12) 0.0183(13) 0.0015(10) 0.0020(11) -0.0008(10)
C8 0.0178(14) 0.0162(13) 0.0158(12) 0.0030(11) -0.0013(10) -0.0005(10)
C9 0.0193(14) 0.0172(13) 0.0201(14) -0.0012(11) 0.0032(11) 0.0001(11)
C10 0.0244(15) 0.0195(14) 0.0150(13) -0.0020(11) 0.0002(11) 0.0003(11)

loop_
_atom_type_symbol
_atom_type_description
_atom_type_scat_dispersion_real
_atom_type_scat_dispersion_imag
_atom_type_scat_source
C C 0.0033 0.0016 'International Tables Vol C Tables 4.2.6.8 and 6.1.1.4'
H H 0.0000 0.0000 'International Tables Vol C Tables 4.2.6.8 and 6.1.1.4'
N N 0.0061 0.0033 'International Tables Vol C Tables 4.2.6.8 and 6.1.1.4'
O O 0.0106 0.0060 'International Tables Vol C Tables 4.2.6.8 and 6.1.1.4'
Cd Cd -0.8075 1.2024 'International Tables Vol C Tables 4.2.6.8 and 6.1.1.4'
I I -0.4742 1.8119 'International Tables Vol C Tables 4.2.6.8 and 6.1.1.4'

loop_
_geom_angle_atom_site_label_1
_geom_angle_atom_site_label_2
_geom_angle_atom_site_label_3
_geom_angle_site_symmetry_1
_geom_angle_site_symmetry_3
_geom_angle
N1 Cd1 I2 . . 107.48(6)
N1 Cd1 I1 . 6_656 99.50(6)
I2 Cd1 I1 . 6_656 123.193(9)
N1 Cd1 I1 . . 102.93(6)
I2 Cd1 I1 . . 109.508(9)
I1 Cd1 I1 6_656 . 111.711(9)
Cd1 I1 Cd1 6_556 . 95.629(8)
C4 O2 H2A . . 96.1
C8 N1 C9 . . 117.6(2)
C8 N1 Cd1 . . 122.05(19)
C9 N1 Cd1 . . 120.33(19)
C2 C1 H1A . . 109.5
C2 C1 H1B . . 109.5
H1A C1 H1B . . 109.5
C2 C1 H1C . . 109.5
H1A C1 H1C . . 109.5
H1B C1 H1C . . 109.5
O1 C2 C3 . . 120.6(3)
O1 C2 C1 . . 117.0(3)
C3 C2 C1 . . 122.4(3)
C4 C3 C2 . . 118.4(3)
C4 C3 C6 . . 121.1(3)
C2 C3 C6 . . 120.4(3)
O2 C4 C3 . . 121.9(3)
O2 C4 C5 . . 113.4(3)
C3 C4 C5 . . 124.7(3)
C4 C5 H5A . . 109.5
C4 C5 H5B . . 109.5
H5A C5 H5B . . 109.5
C4 C5 H5C . . 109.5
H5A C5 H5C . . 109.5
H5B C5 H5C . . 109.5
C7 C6 C10 . . 117.2(3)
C7 C6 C3 . . 120.9(2)
C10 C6 C3 . . 121.9(3)
C8 C7 C6 . . 119.8(3)
C8 C7 H7 . . 120.1
C6 C7 H7 . . 120.1
N1 C8 C7 . . 122.9(3)
N1 C8 H8 . . 118.6
C7 C8 H8 . . 118.6
N1 C9 C10 . . 123.0(3)
N1 C9 H9 . . 118.5
C10 C9 H9 . . 118.5
C9 C10 C6 . . 119.5(3)
C9 C10 H10 . . 120.3
C6 C10 H10 . . 120.3

loop_
_geom_bond_atom_site_label_1
_geom_bond_atom_site_label_2
_geom_bond_site_symmetry_2
_geom_bond_distance
Cd1 N1 . 2.264(2)
Cd1 I2 . 2.6756(4)
Cd1 I1 6_656 2.7938(4)
Cd1 I1 . 2.8079(4)
I1 Cd1 6_556 2.7938(4)
O1 C2 . 1.275(4)
O2 C4 . 1.315(4)
O2 H2A . 0.9311
N1 C8 . 1.341(4)
N1 C9 . 1.349(4)
C1 C2 . 1.496(5)
C1 H1A . 0.9800
C1 H1B . 0.9800
C1 H1C . 0.9800
C2 C3 . 1.433(4)
C3 C4 . 1.386(4)
C3 C6 . 1.484(4)
C4 C5 . 1.502(5)
C5 H5A . 0.9800
C5 H5B . 0.9800
C5 H5C . 0.9800
C6 C7 . 1.397(4)
C6 C10 . 1.398(4)
C7 C8 . 1.381(4)
C7 H7 . 0.9500
C8 H8 . 0.9500
C9 C10 . 1.381(4)
C9 H9 . 0.9500
C10 H10 . 0.9500
